data_1010458
loop_
_publ_author_name
'West, J'

_publ_section_title
;
A quantitative X-ray Analysis of the Structure of Potassium Dihydrogen
Phosphate (K H~2~ P O~4~)
;
_journal_coden_ASTM ZEKGAX
_journal_name_full
;
Zeitschrift fuer Kristallographie, Kristallgeometrie, Kristallphysik,
Kristallchemie (-144,1977)
;
_journal_page_first 306
_journal_page_last 335
_journal_volume 74
_journal_year 1930
_chemical_formula_structural 'K H2 P O4'
_chemical_formula_sum 'H2 K O4 P'
_chemical_name_systematic 'Potassium dihydrogenphosphate'
_space_group_IT_number 122
_symmetry_cell_setting tetragonal
_symmetry_Int_Tables_number 122
_symmetry_space_group_name_Hall 'I -4 2bw'
_symmetry_space_group_name_H-M 'I -4 2 d'
_cell_angle_alpha 90
_cell_angle_beta 90
_cell_angle_gamma 90
_cell_formula_units_Z 4
_cell_length_a 7.43
_cell_length_b 7.43
_cell_length_c 6.97
_cell_volume 384.8
_cod_database_code 1010458

loop_
_symmetry_equiv_pos_as_xyz
x,y,z
-x,1/2+y,1/4-z
-x,-y,z
x,1/2-y,1/4-z
-y,x,-z
y,1/2+x,1/4+z
y,-x,-z
-y,1/2-x,1/4+z
1/2+x,1/2+y,1/2+z
1/2-x,y,3/4-z
1/2-x,1/2-y,1/2+z
1/2+x,-y,3/4-z
1/2-y,1/2+x,1/2-z
1/2+y,x,3/4+z
1/2+y,1/2-x,1/2-z
1/2-y,-x,3/4+z

loop_
_atom_site_label
_atom_site_type_symbol
_atom_site_symmetry_multiplicity
_atom_site_Wyckoff_symbol
_atom_site_fract_x
_atom_site_fract_y
_atom_site_fract_z
_atom_site_occupancy
_atom_site_attached_hydrogens
_atom_site_calc_flag
K1 K1+ 4 b 0. 0. 0.5 1. 0 d
P1 P5+ 4 a 0. 0. 0. 1. 0 d
O1 O2- 16 e 0.144 0.081 0.139 1. 0 d
H1 H1+ 8 d 0.145 0.25 0.125 1. 0 d

loop_
_atom_type_symbol
_atom_type_oxidation_number
K1+ 1.000
P5+ 5.000
O2- -2.000
H1+ 1.000

loop_
_cod_related_entry_id
_cod_related_entry_database
_cod_related_entry_code
1 MPOD 1000069
2 MPOD 1000070
